data_7114295
loop_
_publ_author_name
'Vangala, Venu R.'
'Nangia, Ashwini'
'Lynch, Vincent M.'

_publ_section_title
;
 Interplay of phenyl--perfluorophenyl stacking, C--H&#x22EF;F,
 C--F&#x22EF;\p and F&#x22EF;F interactions in some crystalline aromatic
 azinesElectronic supplementary information (ESI) available: experimental
 powder X-ray diffraction spectra. See
 http://www.rsc.org/suppdata/cc/b2/b202181a/
;
_journal_issue 12
_journal_name_full 'Chemical Communications'
_journal_page_first 1304
_journal_paper_doi 10.1039/b202181a
_journal_year 2002
_chemical_formula_moiety 'C14 H7 F5 N2'
_chemical_formula_sum 'C14 H7 F5 N2'
_chemical_formula_weight 298.22
_chemical_melting_point 390
_chemical_name_common 'Benzaldehyde pentafluoromethylidenehydrazone'
_space_group_IT_number 2
_symmetry_cell_setting triclinic
_symmetry_space_group_name_Hall '-P 1'
_symmetry_space_group_name_H-M 'P -1'
_atom_sites_solution_hydrogens geom
_atom_sites_solution_primary direct
_atom_sites_solution_secondary difmap
_audit_creation_method SHELXL-97
_cell_angle_alpha 102.927(2)
_cell_angle_beta 92.143(2)
_cell_angle_gamma 91.222(2)
_cell_formula_units_Z 2
_cell_length_a 5.9053(2)
_cell_length_b 7.4709(3)
_cell_length_c 14.3540(5)
_cell_measurement_reflns_used 2294
_cell_measurement_temperature 153(2)
_cell_measurement_theta_max 27.48
_cell_measurement_theta_min 2.91
_cell_volume 616.50(4)
_computing_cell_refinement DENZO-SMN
_computing_data_collection 'Collect data collection software, Nonius 1998.'
_computing_data_reduction SCALEPACK
_computing_molecular_graphics 'ORTEP and PLUTON'
_computing_publication_material SHELXL-97
_computing_structure_refinement 'SHELXL-97 (Sheldrick, 1997)'
_computing_structure_solution 'SHELXS-97 (Sheldrick, 1990)'
_diffrn_ambient_temperature 153(2)
_diffrn_measured_fraction_theta_full 0.969
_diffrn_measured_fraction_theta_max 0.969
_diffrn_measurement_device_type 'Nonius Kappa CCD'
_diffrn_measurement_method '\w scans'
_diffrn_radiation_monochromator graphite
_diffrn_radiation_source 'normal focus for the X-ray tube'
_diffrn_radiation_type MoK\a
_diffrn_radiation_wavelength 0.71073
_diffrn_reflns_av_R_equivalents 0.0189
_diffrn_reflns_av_sigmaI/netI 0.0374
_diffrn_reflns_limit_h_max 7
_diffrn_reflns_limit_h_min -7
_diffrn_reflns_limit_k_max 7
_diffrn_reflns_limit_k_min -9
_diffrn_reflns_limit_l_max 17
_diffrn_reflns_limit_l_min -18
_diffrn_reflns_number 4344
_diffrn_reflns_theta_full 27.45
_diffrn_reflns_theta_max 27.45
_diffrn_reflns_theta_min 3.43
_diffrn_standards_decay_% 'less than 1'
_exptl_absorpt_coefficient_mu 0.150
_exptl_absorpt_correction_T_max 0.9764
_exptl_absorpt_correction_T_min 0.9452
_exptl_absorpt_correction_type none
_exptl_crystal_colour yellow
_exptl_crystal_density_diffrn 1.606
_exptl_crystal_density_meas ?
_exptl_crystal_density_method 'not measured'
_exptl_crystal_description needle
_exptl_crystal_F_000 300
_exptl_crystal_size_max 0.38
_exptl_crystal_size_mid 0.30
_exptl_crystal_size_min 0.16
_refine_diff_density_max 0.230
_refine_diff_density_min -0.200
_refine_diff_density_rms 0.045
_refine_ls_extinction_method none
_refine_ls_goodness_of_fit_ref 1.041
_refine_ls_hydrogen_treatment refall
_refine_ls_matrix_type full
_refine_ls_number_parameters 211
_refine_ls_number_reflns 2736
_refine_ls_number_restraints 0
_refine_ls_restrained_S_all 1.041
_refine_ls_R_factor_all 0.0567
_refine_ls_R_factor_gt 0.0416
_refine_ls_shift/su_max 0.002
_refine_ls_shift/su_mean 0.000
_refine_ls_structure_factor_coef Fsqd
_refine_ls_weighting_details 'calc w=1/[\s^2^(Fo^2^)+(0.0557P)^2^+0.1217P] where P=(Fo^2^+2Fc^2^)/3'
_refine_ls_weighting_scheme calc
_refine_ls_wR_factor_gt 0.1013
_refine_ls_wR_factor_ref 0.1094
_reflns_number_gt 2172
_reflns_number_total 2736
_reflns_threshold_expression >2sigma(I)
_cod_data_source_file b202181a.txt
_cod_data_source_block compound2
_cod_depositor_comments
;
The following automatic conversions were performed:

'_chemical_melting_point' value '390K' was changed to '390' - the
value should be numeric and without a unit
designator.

'_symmetry_cell_setting' value 'Triclinic' changed to
'triclinic' according to
/usr/data/users/saulius/automatic-downloads/retrospective/RSC/lib/dictionaries/cif_core.dic
dictionary named 'cif_core.dic' version 2.4.2 from 2011-04-26.

Automatic conversion script
Id: cif_fix_values 2281 2013-09-26 08:29:07Z andrius 

The following automatic conversions were performed:

'_exptl_crystal_density_meas' value 'not measured' was changed to '?'
- the value is perceived as not measured.

Automatic conversion script
Id: cif_fix_values 3008 2015-01-20 13:52:24Z robertas 

The following automatic conversions were performed:

data name '_atom_site_symmetry_multiplicit' was replaced with
'_atom_site_symmetry_multiplicity' as specified in the replacement
file 'data/replacement-values/replacement_tags.lst'.

Automatic conversion script
Id: cif_correct_tags 9268 2022-04-12 08:56:07Z antanas 
;
_cod_original_sg_symbol_H-M P-1
_cod_database_code 7114295

loop_
_symmetry_equiv_pos_as_xyz
'x, y, z'
'-x, -y, -z'

loop_
_atom_site_label
_atom_site_type_symbol
_atom_site_fract_x
_atom_site_fract_y
_atom_site_fract_z
_atom_site_U_iso_or_equiv
_atom_site_adp_type
_atom_site_occupancy
_atom_site_symmetry_multiplicity
_atom_site_calc_flag
F17 F 0.67601(13) 0.37547(11) 0.72447(6) 0.0320(2) Uani 1 1 d
F21 F -0.03312(13) 0.06178(12) 0.63671(6) 0.0351(2) Uani 1 1 d
F20 F -0.11643(13) 0.10058(12) 0.82287(6) 0.0354(2) Uani 1 1 d
F18 F 0.59164(14) 0.40608(12) 0.90750(6) 0.0365(2) Uani 1 1 d
F19 F 0.19455(15) 0.27199(13) 0.95915(6) 0.0400(3) Uani 1 1 d
C3 C 0.0787(2) 0.16784(19) 0.79715(10) 0.0272(3) Uani 1 1 d
C2 C 0.1230(2) 0.14964(18) 0.70207(10) 0.0262(3) Uani 1 1 d
C5 C 0.4371(2) 0.32289(19) 0.84019(10) 0.0274(3) Uani 1 1 d
C1 C 0.3230(2) 0.21878(18) 0.67217(10) 0.0250(3) Uani 1 1 d
C10 C 0.5358(2) 0.1983(2) 0.23562(11) 0.0296(3) Uani 1 1 d
H10A H 0.396(3) 0.160(2) 0.2599(12) 0.035 Uiso 1 1 d
C6 C 0.4779(2) 0.30526(19) 0.74480(10) 0.0253(3) Uani 1 1 d
N15 N 0.5134(2) 0.23302(17) 0.43726(8) 0.0317(3) Uani 1 1 d
C7 C 0.3551(2) 0.1985(2) 0.56968(10) 0.0278(3) Uani 1 1 d
H7A H 0.240(3) 0.130(2) 0.5265(12) 0.033 Uiso 1 1 d
C9 C 0.7102(2) 0.27705(18) 0.30112(10) 0.0264(3) Uani 1 1 d
N16 N 0.5265(2) 0.27004(17) 0.53839(9) 0.0320(3) Uani 1 1 d
C4 C 0.2358(2) 0.2546(2) 0.86646(10) 0.0281(3) Uani 1 1 d
C12 C 0.7657(3) 0.2338(2) 0.10565(11) 0.0347(3) Uani 1 1 d
H12A H 0.788(3) 0.217(2) 0.0364(13) 0.042 Uiso 1 1 d
C8 C 0.6867(3) 0.2988(2) 0.40439(11) 0.0299(3) Uani 1 1 d
H8A H 0.811(3) 0.369(2) 0.4472(12) 0.036 Uiso 1 1 d
C13 C 0.9390(3) 0.3132(2) 0.17020(11) 0.0333(3) Uani 1 1 d
H13A H 1.081(3) 0.356(2) 0.1479(12) 0.040 Uiso 1 1 d
C14 C 0.9123(2) 0.3355(2) 0.26771(11) 0.0311(3) Uani 1 1 d
H14A H 1.031(3) 0.391(2) 0.3106(13) 0.037 Uiso 1 1 d
C11 C 0.5634(3) 0.1761(2) 0.13857(11) 0.0332(3) Uani 1 1 d
H11A H 0.449(3) 0.123(2) 0.0960(13) 0.040 Uiso 1 1 d

loop_
_atom_site_aniso_label
_atom_site_aniso_U_11
_atom_site_aniso_U_22
_atom_site_aniso_U_33
_atom_site_aniso_U_23
_atom_site_aniso_U_13
_atom_site_aniso_U_12
F17 0.0245(4) 0.0385(5) 0.0324(5) 0.0066(4) 0.0046(3) -0.0074(3)
F21 0.0285(4) 0.0416(5) 0.0324(5) 0.0040(4) -0.0034(3) -0.0083(4)
F20 0.0255(4) 0.0421(5) 0.0399(5) 0.0112(4) 0.0094(4) -0.0055(3)
F18 0.0319(5) 0.0466(5) 0.0270(5) 0.0011(4) -0.0026(3) -0.0066(4)
F19 0.0416(5) 0.0540(6) 0.0239(5) 0.0069(4) 0.0093(4) -0.0047(4)
C3 0.0221(6) 0.0278(7) 0.0333(8) 0.0089(6) 0.0079(6) 0.0003(5)
C2 0.0239(7) 0.0254(7) 0.0278(7) 0.0032(6) -0.0013(5) 0.0000(5)
C5 0.0261(7) 0.0277(7) 0.0268(7) 0.0029(6) 0.0000(5) 0.0001(5)
C1 0.0261(7) 0.0230(7) 0.0261(7) 0.0052(5) 0.0037(5) 0.0020(5)
C10 0.0279(7) 0.0294(7) 0.0328(8) 0.0093(6) 0.0051(6) 0.0004(6)
C6 0.0211(6) 0.0251(7) 0.0299(7) 0.0060(6) 0.0054(5) -0.0005(5)
N15 0.0376(7) 0.0335(7) 0.0241(6) 0.0070(5) 0.0043(5) -0.0028(5)
C7 0.0308(7) 0.0275(7) 0.0251(7) 0.0054(6) 0.0026(6) 0.0001(6)
C9 0.0285(7) 0.0239(7) 0.0282(7) 0.0080(6) 0.0049(6) 0.0013(5)
N16 0.0387(7) 0.0334(7) 0.0240(6) 0.0063(5) 0.0049(5) -0.0017(5)
C4 0.0299(7) 0.0321(7) 0.0226(7) 0.0058(6) 0.0061(5) 0.0029(6)
C12 0.0392(8) 0.0393(9) 0.0285(8) 0.0123(7) 0.0079(6) 0.0052(7)
C8 0.0333(7) 0.0275(7) 0.0287(7) 0.0059(6) 0.0025(6) -0.0001(6)
C13 0.0310(8) 0.0364(8) 0.0349(8) 0.0119(7) 0.0092(6) 0.0000(6)
C14 0.0289(7) 0.0319(8) 0.0332(8) 0.0088(6) 0.0037(6) -0.0009(6)
C11 0.0320(8) 0.0371(8) 0.0306(8) 0.0085(6) -0.0011(6) -0.0001(6)

loop_
_atom_type_symbol
_atom_type_description
_atom_type_scat_dispersion_real
_atom_type_scat_dispersion_imag
_atom_type_scat_source
C C 0.0033 0.0016 'International Tables Vol C Tables 4.2.6.8 and 6.1.1.4'
H H 0.0000 0.0000 'International Tables Vol C Tables 4.2.6.8 and 6.1.1.4'
N N 0.0061 0.0033 'International Tables Vol C Tables 4.2.6.8 and 6.1.1.4'
F F 0.0171 0.0103 'International Tables Vol C Tables 4.2.6.8 and 6.1.1.4'

loop_
_geom_angle_atom_site_label_1
_geom_angle_atom_site_label_2
_geom_angle_atom_site_label_3
_geom_angle
F20 C3 C4 119.62(12)
F20 C3 C2 120.60(12)
C4 C3 C2 119.78(12)
F21 C2 C3 117.91(12)
F21 C2 C1 119.62(12)
C3 C2 C1 122.47(12)
F18 C5 C6 120.25(12)
F18 C5 C4 119.95(12)
C6 C5 C4 119.80(12)
C6 C1 C2 115.85(12)
C6 C1 C7 124.86(12)
C2 C1 C7 119.28(12)
C11 C10 C9 120.28(13)
C11 C10 H10A 121.3(10)
C9 C10 H10A 118.5(10)
F17 C6 C5 116.63(12)
F17 C6 C1 121.01(12)
C5 C6 C1 122.36(12)
C8 N15 N16 111.48(12)
N16 C7 C1 122.04(13)
N16 C7 H7A 120.9(10)
C1 C7 H7A 117.0(10)
C10 C9 C14 119.41(13)
C10 C9 C8 121.31(12)
C14 C9 C8 119.28(13)
C7 N16 N15 110.48(12)
F19 C4 C3 120.16(12)
F19 C4 C5 120.12(12)
C3 C4 C5 119.73(12)
C13 C12 C11 120.01(14)
C13 C12 H12A 119.2(10)
C11 C12 H12A 120.8(10)
N15 C8 C9 121.16(13)
N15 C8 H8A 122.1(10)
C9 C8 H8A 116.8(10)
C12 C13 C14 120.16(14)
C12 C13 H13A 120.6(10)
C14 C13 H13A 119.2(10)
C13 C14 C9 120.07(14)
C13 C14 H14A 119.0(11)
C9 C14 H14A 120.9(11)
C10 C11 C12 120.06(14)
C10 C11 H11A 119.9(11)
C12 C11 H11A 120.1(11)

loop_
_geom_bond_atom_site_label_1
_geom_bond_atom_site_label_2
_geom_bond_distance
F17 C6 1.3406(15)
F21 C2 1.3396(16)
F20 C3 1.3443(15)
F18 C5 1.3395(16)
F19 C4 1.3395(16)
C3 C4 1.374(2)
C3 C2 1.376(2)
C2 C1 1.3992(19)
C5 C6 1.377(2)
C5 C4 1.3820(19)
C1 C6 1.3937(19)
C1 C7 1.4647(19)
C10 C11 1.382(2)
C10 C9 1.395(2)
C10 H10A 0.970(17)
N15 C8 1.2766(19)
N15 N16 1.4145(17)
C7 N16 1.2768(18)
C7 H7A 0.960(18)
C9 C14 1.4000(19)
C9 C8 1.467(2)
C12 C13 1.384(2)
C12 C11 1.396(2)
C12 H12A 0.989(18)
C8 H8A 0.999(17)
C13 C14 1.387(2)
C13 H13A 0.980(18)
C14 H14A 0.940(18)
C11 H11A 0.915(18)
